data_4518101
loop_
_publ_author_name
'Santalla, Hugo'
'G\'andara, Zoila'
'G\'omez-Bouz\'o, Ux\'ia'
'G\'omez, Generosa'
'Fall, Yagamare'

_publ_section_title
;
 Easy Access to Polyfunctionalized Chiral Decalins
;
_journal_name_full 'ACS Omega'
_journal_paper_doi 10.1021/acsomega.0c03504
_journal_year 2020
_chemical_absolute_configuration ad
_chemical_formula_sum 'C24 H38 O2 S2'
_chemical_formula_weight 422.66
_space_group_crystal_system orthorhombic
_space_group_IT_number 19
_space_group_name_Hall 'P 2ac 2ab'
_space_group_name_H-M_alt 'P 21 21 21'
_atom_sites_solution_hydrogens geom
_audit_creation_method SHELXL-2014/7
_cell_angle_alpha 90
_cell_angle_beta 90
_cell_angle_gamma 90
_cell_formula_units_Z 4
_cell_length_a 7.54320(10)
_cell_length_b 17.2692(3)
_cell_length_c 18.1411(3)
_cell_measurement_reflns_used 9943
_cell_measurement_temperature 296(2)
_cell_measurement_theta_max 70.79
_cell_measurement_theta_min 3.53
_cell_volume 2363.15(6)
_computing_cell_refinement 'Bruker SAINT'
_computing_data_collection 'Bruker APEX3'
_computing_data_reduction 'Bruker SAINT'
_computing_molecular_graphics 'Bruker SHELXTL'
_computing_publication_material 'Bruker SHELXTL'
_computing_structure_refinement 'SHELXL-2014/7 (Sheldrick, 2014)'
_computing_structure_solution 'SHELXT (Sheldrick 2015)'
_diffrn_ambient_temperature 296(2)
_diffrn_measured_fraction_theta_full 0.999
_diffrn_measured_fraction_theta_max 0.992
_diffrn_measurement_device_type 'Bruker CCD Smart 6000'
_diffrn_measurement_method '\f and \w scans'
_diffrn_radiation_monochromator 'Incoatec QuazarTM MX multilayer optics'
_diffrn_radiation_source 'Incoatec I\muS microsource'
_diffrn_radiation_type CuK\a
_diffrn_radiation_wavelength 1.54178
_diffrn_reflns_av_R_equivalents 0.0343
_diffrn_reflns_av_unetI/netI 0.0278
_diffrn_reflns_Laue_measured_fraction_full 0.999
_diffrn_reflns_Laue_measured_fraction_max 0.992
_diffrn_reflns_limit_h_max 9
_diffrn_reflns_limit_h_min -8
_diffrn_reflns_limit_k_max 20
_diffrn_reflns_limit_k_min -21
_diffrn_reflns_limit_l_max 22
_diffrn_reflns_limit_l_min -20
_diffrn_reflns_number 20592
_diffrn_reflns_point_group_measured_fraction_full 0.998
_diffrn_reflns_point_group_measured_fraction_max 0.983
_diffrn_reflns_theta_full 67.679
_diffrn_reflns_theta_max 71.014
_diffrn_reflns_theta_min 3.533
_exptl_absorpt_coefficient_mu 2.155
_exptl_absorpt_correction_T_max 0.7534
_exptl_absorpt_correction_T_min 0.5469
_exptl_absorpt_correction_type multi-scan
_exptl_absorpt_process_details 'SADABS-2014/5 (Bruker AXS Inc.)'
_exptl_crystal_colour colourless
_exptl_crystal_density_diffrn 1.188
_exptl_crystal_density_method 'not measured'
_exptl_crystal_description prism
_exptl_crystal_F_000 920
_exptl_crystal_size_max 0.261
_exptl_crystal_size_mid 0.211
_exptl_crystal_size_min 0.111
_refine_diff_density_max 0.150
_refine_diff_density_min -0.225
_refine_diff_density_rms 0.031
_refine_ls_abs_structure_details
; 
 Flack x determined using 1821 quotients [(I+)-(I-)]/[(I+)+(I-)] 
 (Parsons, Flack and Wagner, Acta Cryst. B69 (2013) 249-259). 
;
_refine_ls_abs_structure_Flack -0.010(5)
_refine_ls_extinction_method none
_refine_ls_goodness_of_fit_ref 1.054
_refine_ls_hydrogen_treatment constr
_refine_ls_matrix_type full
_refine_ls_number_parameters 257
_refine_ls_number_reflns 4497
_refine_ls_number_restraints 0
_refine_ls_restrained_S_all 1.054
_refine_ls_R_factor_all 0.0307
_refine_ls_R_factor_gt 0.0299
_refine_ls_shift/su_max 0.000
_refine_ls_shift/su_mean 0.000
_refine_ls_structure_factor_coef Fsqd
_refine_ls_weighting_details 'w=1/[\s^2^(Fo^2^)+(0.0486P)^2^+0.2170P] where P=(Fo^2^+2Fc^2^)/3'
_refine_ls_weighting_scheme calc
_refine_ls_wR_factor_gt 0.0814
_refine_ls_wR_factor_ref 0.0823
_reflns_Friedel_coverage 0.731
_reflns_Friedel_fraction_full 0.996
_reflns_Friedel_fraction_max 0.971
_reflns_number_gt 4370
_reflns_number_total 4497
_reflns_threshold_expression 'I > 2\s(I)'
_cod_data_source_file ao0c03504_si_002.cif
_cod_data_source_block yf160950_1_0m_a
_cod_database_code 4518101
_shelx_shelxl_version_number 2014/7
_shelx_space_group_comment
; 
The symmetry employed for this shelxl refinement is uniquely defined 
by the following loop, which should always be used as a source of 
symmetry information in preference to the above space-group names. 
They are only intended as comments. 
;
_shelx_estimated_absorpt_t_min 0.603
_shelx_estimated_absorpt_t_max 0.796

loop_
_space_group_symop_operation_xyz
'x, y, z'
'-x+1/2, -y, z+1/2'
'-x, y+1/2, -z+1/2'
'x+1/2, -y+1/2, -z'

loop_
_atom_site_label
_atom_site_type_symbol
_atom_site_fract_x
_atom_site_fract_y
_atom_site_fract_z
_atom_site_U_iso_or_equiv
_atom_site_adp_type
_atom_site_occupancy
_atom_site_site_symmetry_order
_atom_site_calc_flag
_atom_site_refinement_flags_posn
_atom_site_refinement_flags_adp
_atom_site_refinement_flags_occupancy
_atom_site_disorder_assembly
_atom_site_disorder_group
S1A S 0.78107(8) 0.42748(3) 0.42157(3) 0.05527(16) Uani 1 1 d . . . . .
O2A O 0.8939(5) 0.69774(17) 0.58581(14) 0.1364(13) Uani 1 1 d . . . . .
C8A C 0.8082(4) 0.64187(15) 0.56905(13) 0.0698(7) Uani 1 1 d . . . . .
C9A C 0.6528(4) 0.61640(18) 0.61257(15) 0.0783(8) Uani 1 1 d . . . . .
H9A H 0.6243 0.6560 0.6486 0.094 Uiso 1 1 calc R U . . .
H9B H 0.6832 0.5695 0.6391 0.094 Uiso 1 1 calc R U . . .
C11A C 0.4899(4) 0.6010(2) 0.56518(19) 0.0871(9) Uani 1 1 d . . . . .
H11A H 0.4417 0.6497 0.5477 0.105 Uiso 1 1 calc R U . . .
H11B H 0.3996 0.5755 0.5946 0.105 Uiso 1 1 calc R U . . .
C12A C 0.5386(3) 0.54994(16) 0.49953(14) 0.0665(6) Uani 1 1 d . . . . .
H12A H 0.4352 0.5440 0.4683 0.080 Uiso 1 1 calc R U . . .
H12B H 0.5714 0.4990 0.5174 0.080 Uiso 1 1 calc R U . . .
C13A C 0.6912(3) 0.58249(11) 0.45338(11) 0.0460(4) Uani 1 1 d . . . . .
C14A C 0.8560(3) 0.59182(11) 0.50366(11) 0.0492(5) Uani 1 1 d . . . . .
H14A H 0.8816 0.5402 0.5235 0.059 Uiso 1 1 calc R U . . .
C15A C 1.0213(4) 0.61706(18) 0.46247(15) 0.0729(7) Uani 1 1 d . . . . .
H15A H 1.0047 0.6694 0.4443 0.087 Uiso 1 1 calc R U . . .
H15B H 1.1211 0.6175 0.4962 0.087 Uiso 1 1 calc R U . . .
C16A C 1.0631(3) 0.56404(19) 0.39830(15) 0.0715(7) Uani 1 1 d . . . . .
H16A H 1.0967 0.5135 0.4170 0.086 Uiso 1 1 calc R U . . .
H16B H 1.1631 0.5848 0.3711 0.086 Uiso 1 1 calc R U . . .
C17A C 0.7411(3) 0.52763(11) 0.38947(11) 0.0451(4) Uani 1 1 d . . . . .
H17A H 0.6408 0.5263 0.3551 0.054 Uiso 1 1 calc R U . . .
C18A C 0.6348(5) 0.66050(15) 0.42056(16) 0.0819(9) Uani 1 1 d . . . . .
H18A H 0.7336 0.6835 0.3954 0.123 Uiso 1 1 calc R U . . .
H18B H 0.5960 0.6943 0.4594 0.123 Uiso 1 1 calc R U . . .
H18C H 0.5395 0.6525 0.3863 0.123 Uiso 1 1 calc R U . . .
C20A C 0.9053(3) 0.55510(14) 0.34623(12) 0.0582(5) Uani 1 1 d . . . . .
H20A H 0.8776 0.6071 0.3279 0.070 Uiso 1 1 calc R U . . .
C21A C 0.9452(5) 0.5057(2) 0.27893(15) 0.0834(8) Uani 1 1 d . . . . .
H21A H 0.9757 0.4543 0.2943 0.125 Uiso 1 1 calc R U . . .
H21B H 1.0426 0.5279 0.2522 0.125 Uiso 1 1 calc R U . . .
H21C H 0.8425 0.5039 0.2477 0.125 Uiso 1 1 calc R U . . .
S1B S 0.54792(8) 0.37197(3) 0.40121(3) 0.06210(18) Uani 1 1 d . . . . .
O2B O 0.4227(4) 0.05451(11) 0.36392(14) 0.0966(7) Uani 1 1 d . . . . .
C8B C 0.5099(4) 0.10825(13) 0.38647(14) 0.0639(6) Uani 1 1 d . . . . .
C9B C 0.6649(4) 0.09736(17) 0.43669(17) 0.0801(8) Uani 1 1 d . . . . .
H9C H 0.6905 0.0425 0.4411 0.096 Uiso 1 1 calc R U . . .
H9D H 0.6349 0.1167 0.4853 0.096 Uiso 1 1 calc R U . . .
C11B C 0.8304(4) 0.13951(17) 0.40859(15) 0.0707(7) Uani 1 1 d . . . . .
H11C H 0.9216 0.1384 0.4463 0.085 Uiso 1 1 calc R U . . .
H11D H 0.8758 0.1131 0.3653 0.085 Uiso 1 1 calc R U . . .
C12B C 0.7871(3) 0.22328(14) 0.38913(12) 0.0548(5) Uani 1 1 d . . . . .
H12C H 0.8924 0.2477 0.3691 0.066 Uiso 1 1 calc R U . . .
H12D H 0.7549 0.2508 0.4338 0.066 Uiso 1 1 calc R U . . .
C13B C 0.6364(3) 0.23070(11) 0.33343(9) 0.0405(4) Uani 1 1 d . . . . .
C14B C 0.4683(3) 0.19130(12) 0.36554(12) 0.0500(5) Uani 1 1 d . . . . .
H14B H 0.4402 0.2185 0.4115 0.060 Uiso 1 1 calc R U . . .
C15B C 0.3067(3) 0.19928(16) 0.31603(17) 0.0705(7) Uani 1 1 d . . . . .
H15C H 0.3268 0.1710 0.2706 0.085 Uiso 1 1 calc R U . . .
H15D H 0.2046 0.1767 0.3404 0.085 Uiso 1 1 calc R U . . .
C16B C 0.2683(3) 0.28322(18) 0.29814(19) 0.0759(7) Uani 1 1 d . . . . .
H16C H 0.2330 0.3100 0.3428 0.091 Uiso 1 1 calc R U . . .
H16D H 0.1702 0.2859 0.2636 0.091 Uiso 1 1 calc R U . . .
C17B C 0.5901(3) 0.31618(11) 0.31625(11) 0.0444(4) Uani 1 1 d . . . . .
H17B H 0.6923 0.3395 0.2914 0.053 Uiso 1 1 calc R U . . .
C18B C 0.6961(3) 0.19134(13) 0.26117(11) 0.0565(5) Uani 1 1 d . . . . .
H18D H 0.6083 0.1997 0.2237 0.085 Uiso 1 1 calc R U . . .
H18E H 0.7101 0.1368 0.2693 0.085 Uiso 1 1 calc R U . . .
H18F H 0.8071 0.2130 0.2455 0.085 Uiso 1 1 calc R U . . .
C20B C 0.4294(3) 0.32396(15) 0.26484(14) 0.0605(5) Uani 1 1 d . . . . .
H20B H 0.4589 0.2965 0.2192 0.073 Uiso 1 1 calc R U . . .
C21B C 0.3903(5) 0.40775(19) 0.2437(2) 0.0939(10) Uani 1 1 d . . . . .
H21D H 0.3527 0.4359 0.2866 0.141 Uiso 1 1 calc R U . . .
H21E H 0.2981 0.4089 0.2073 0.141 Uiso 1 1 calc R U . . .
H21F H 0.4955 0.4312 0.2240 0.141 Uiso 1 1 calc R U . . .

loop_
_atom_site_aniso_label
_atom_site_aniso_U_11
_atom_site_aniso_U_22
_atom_site_aniso_U_33
_atom_site_aniso_U_23
_atom_site_aniso_U_13
_atom_site_aniso_U_12
S1A 0.0685(3) 0.0349(2) 0.0624(3) -0.0042(2) -0.0136(2) -0.0004(2)
O2A 0.207(3) 0.113(2) 0.0889(15) -0.0405(14) 0.0097(18) -0.102(2)
C8A 0.104(2) 0.0569(13) 0.0484(11) -0.0019(10) -0.0166(13) -0.0262(14)
C9A 0.105(2) 0.0756(17) 0.0542(13) -0.0183(12) 0.0004(13) -0.0114(16)
C11A 0.0779(17) 0.100(2) 0.0832(18) -0.0347(17) 0.0113(15) -0.0010(16)
C12A 0.0534(12) 0.0733(15) 0.0727(15) -0.0250(12) 0.0009(11) -0.0086(11)
C13A 0.0548(11) 0.0344(9) 0.0488(10) -0.0026(8) -0.0158(8) -0.0005(8)
C14A 0.0603(11) 0.0402(10) 0.0471(10) 0.0064(8) -0.0179(9) -0.0137(8)
C15A 0.0712(15) 0.0829(18) 0.0647(14) 0.0059(13) -0.0155(12) -0.0375(14)
C16A 0.0554(12) 0.0905(19) 0.0686(14) 0.0134(13) -0.0020(11) -0.0208(13)
C17A 0.0516(11) 0.0367(9) 0.0468(9) -0.0017(7) -0.0119(8) -0.0009(8)
C18A 0.126(2) 0.0503(13) 0.0693(15) -0.0054(12) -0.0351(17) 0.0330(15)
C20A 0.0681(13) 0.0562(13) 0.0502(11) 0.0059(9) -0.0032(10) -0.0068(10)
C21A 0.091(2) 0.100(2) 0.0592(14) -0.0091(14) 0.0123(14) -0.0036(18)
S1B 0.0704(3) 0.0475(3) 0.0684(3) -0.0203(2) 0.0247(3) -0.0162(2)
O2B 0.139(2) 0.0469(10) 0.1038(15) -0.0022(10) 0.0111(15) -0.0309(12)
C8B 0.0833(16) 0.0461(12) 0.0623(13) 0.0028(10) 0.0198(12) -0.0124(11)
C9B 0.098(2) 0.0663(16) 0.0760(17) 0.0284(13) 0.0128(15) 0.0051(14)
C11B 0.0762(16) 0.0742(16) 0.0617(14) 0.0184(12) -0.0020(12) 0.0109(13)
C12B 0.0582(11) 0.0600(12) 0.0463(10) 0.0029(9) -0.0023(9) -0.0051(10)
C13B 0.0485(9) 0.0390(9) 0.0340(8) -0.0040(7) 0.0039(7) -0.0065(8)
C14B 0.0576(11) 0.0417(10) 0.0506(10) -0.0034(8) 0.0088(9) -0.0131(9)
C15B 0.0555(13) 0.0663(15) 0.0897(18) -0.0013(13) -0.0041(12) -0.0213(11)
C16B 0.0508(13) 0.0770(17) 0.100(2) 0.0077(15) -0.0123(13) -0.0078(12)
C17B 0.0494(10) 0.0411(10) 0.0427(9) -0.0025(8) 0.0057(8) -0.0076(8)
C18B 0.0738(14) 0.0542(12) 0.0415(10) -0.0072(9) 0.0088(10) 0.0014(11)
C20B 0.0578(12) 0.0591(13) 0.0645(13) 0.0077(10) -0.0074(11) 0.0004(10)
C21B 0.088(2) 0.076(2) 0.118(3) 0.0324(19) -0.0110(19) 0.0126(16)

loop_
_atom_type_symbol
_atom_type_description
_atom_type_scat_dispersion_real
_atom_type_scat_dispersion_imag
_atom_type_scat_source
C C 0.0181 0.0091 'International Tables Vol C Tables 4.2.6.8 and 6.1.1.4'
H H 0.0000 0.0000 'International Tables Vol C Tables 4.2.6.8 and 6.1.1.4'
O O 0.0492 0.0322 'International Tables Vol C Tables 4.2.6.8 and 6.1.1.4'
S S 0.3331 0.5567 'International Tables Vol C Tables 4.2.6.8 and 6.1.1.4'

loop_
_geom_angle_atom_site_label_1
_geom_angle_atom_site_label_2
_geom_angle_atom_site_label_3
_geom_angle
_geom_angle_site_symmetry_1
_geom_angle_site_symmetry_3
_geom_angle_publ_flag
C17A S1A S1B 104.01(7) . . ?
O2A C8A C9A 122.0(3) . . ?
O2A C8A C14A 122.0(3) . . ?
C9A C8A C14A 116.0(2) . . ?
C8A C9A C11A 113.0(2) . . ?
C8A C9A H9A 109.0 . . ?
C11A C9A H9A 109.0 . . ?
C8A C9A H9B 109.0 . . ?
C11A C9A H9B 109.0 . . ?
H9A C9A H9B 107.8 . . ?
C9A C11A C12A 110.3(2) . . ?
C9A C11A H11A 109.6 . . ?
C12A C11A H11A 109.6 . . ?
C9A C11A H11B 109.6 . . ?
C12A C11A H11B 109.6 . . ?
H11A C11A H11B 108.1 . . ?
C11A C12A C13A 113.3(2) . . ?
C11A C12A H12A 108.9 . . ?
C13A C12A H12A 108.9 . . ?
C11A C12A H12B 108.9 . . ?
C13A C12A H12B 108.9 . . ?
H12A C12A H12B 107.7 . . ?
C12A C13A C18A 109.0(2) . . ?
C12A C13A C17A 111.63(16) . . ?
C18A C13A C17A 108.37(17) . . ?
C12A C13A C14A 108.62(17) . . ?
C18A C13A C14A 111.08(18) . . ?
C17A C13A C14A 108.10(17) . . ?
C8A C14A C15A 114.72(19) . . ?
C8A C14A C13A 109.3(2) . . ?
C15A C14A C13A 113.51(17) . . ?
C8A C14A H14A 106.2 . . ?
C15A C14A H14A 106.2 . . ?
C13A C14A H14A 106.2 . . ?
C16A C15A C14A 112.08(19) . . ?
C16A C15A H15A 109.2 . . ?
C14A C15A H15A 109.2 . . ?
C16A C15A H15B 109.2 . . ?
C14A C15A H15B 109.2 . . ?
H15A C15A H15B 107.9 . . ?
C15A C16A C20A 112.0(2) . . ?
C15A C16A H16A 109.2 . . ?
C20A C16A H16A 109.2 . . ?
C15A C16A H16B 109.2 . . ?
C20A C16A H16B 109.2 . . ?
H16A C16A H16B 107.9 . . ?
C20A C17A C13A 112.90(16) . . ?
C20A C17A S1A 108.47(15) . . ?
C13A C17A S1A 112.15(14) . . ?
C20A C17A H17A 107.7 . . ?
C13A C17A H17A 107.7 . . ?
S1A C17A H17A 107.7 . . ?
C13A C18A H18A 109.5 . . ?
C13A C18A H18B 109.5 . . ?
H18A C18A H18B 109.5 . . ?
C13A C18A H18C 109.5 . . ?
H18A C18A H18C 109.5 . . ?
H18B C18A H18C 109.5 . . ?
C21A C20A C16A 113.5(2) . . ?
C21A C20A C17A 113.3(2) . . ?
C16A C20A C17A 110.06(17) . . ?
C21A C20A H20A 106.5 . . ?
C16A C20A H20A 106.5 . . ?
C17A C20A H20A 106.5 . . ?
C20A C21A H21A 109.5 . . ?
C20A C21A H21B 109.5 . . ?
H21A C21A H21B 109.5 . . ?
C20A C21A H21C 109.5 . . ?
H21A C21A H21C 109.5 . . ?
H21B C21A H21C 109.5 . . ?
C17B S1B S1A 104.38(7) . . ?
O2B C8B C9B 122.4(3) . . ?
O2B C8B C14B 121.9(3) . . ?
C9B C8B C14B 115.7(2) . . ?
C8B C9B C11B 112.0(2) . . ?
C8B C9B H9C 109.2 . . ?
C11B C9B H9C 109.2 . . ?
C8B C9B H9D 109.2 . . ?
C11B C9B H9D 109.2 . . ?
H9C C9B H9D 107.9 . . ?
C12B C11B C9B 110.7(2) . . ?
C12B C11B H11C 109.5 . . ?
C9B C11B H11C 109.5 . . ?
C12B C11B H11D 109.5 . . ?
C9B C11B H11D 109.5 . . ?
H11C C11B H11D 108.1 . . ?
C11B C12B C13B 113.11(19) . . ?
C11B C12B H12C 109.0 . . ?
C13B C12B H12C 109.0 . . ?
C11B C12B H12D 109.0 . . ?
C13B C12B H12D 109.0 . . ?
H12C C12B H12D 107.8 . . ?
C12B C13B C18B 107.94(18) . . ?
C12B C13B C17B 112.43(16) . . ?
C18B C13B C17B 108.34(15) . . ?
C12B C13B C14B 108.86(15) . . ?
C18B C13B C14B 111.33(16) . . ?
C17B C13B C14B 107.98(16) . . ?
C8B C14B C15B 113.57(19) . . ?
C8B C14B C13B 109.81(19) . . ?
C15B C14B C13B 113.17(18) . . ?
C8B C14B H14B 106.6 . . ?
C15B C14B H14B 106.6 . . ?
C13B C14B H14B 106.6 . . ?
C16B C15B C14B 111.5(2) . . ?
C16B C15B H15C 109.3 . . ?
C14B C15B H15C 109.3 . . ?
C16B C15B H15D 109.3 . . ?
C14B C15B H15D 109.3 . . ?
H15C C15B H15D 108.0 . . ?
C15B C16B C20B 111.9(2) . . ?
C15B C16B H16C 109.2 . . ?
C20B C16B H16C 109.2 . . ?
C15B C16B H16D 109.2 . . ?
C20B C16B H16D 109.2 . . ?
H16C C16B H16D 107.9 . . ?
C20B C17B C13B 112.58(17) . . ?
C20B C17B S1B 109.02(16) . . ?
C13B C17B S1B 111.62(13) . . ?
C20B C17B H17B 107.8 . . ?
C13B C17B H17B 107.8 . . ?
S1B C17B H17B 107.8 . . ?
C13B C18B H18D 109.5 . . ?
C13B C18B H18E 109.5 . . ?
H18D C18B H18E 109.5 . . ?
C13B C18B H18F 109.5 . . ?
H18D C18B H18F 109.5 . . ?
H18E C18B H18F 109.5 . . ?
C21B C20B C16B 112.4(2) . . ?
C21B C20B C17B 112.9(2) . . ?
C16B C20B C17B 110.32(19) . . ?
C21B C20B H20B 106.9 . . ?
C16B C20B H20B 106.9 . . ?
C17B C20B H20B 106.9 . . ?
C20B C21B H21D 109.5 . . ?
C20B C21B H21E 109.5 . . ?
H21D C21B H21E 109.5 . . ?
C20B C21B H21F 109.5 . . ?
H21D C21B H21F 109.5 . . ?
H21E C21B H21F 109.5 . . ?

loop_
_geom_bond_atom_site_label_1
_geom_bond_atom_site_label_2
_geom_bond_distance
_geom_bond_site_symmetry_2
_geom_bond_publ_flag
S1A C17A 1.850(2) . ?
S1A S1B 2.0368(8) . ?
O2A C8A 1.200(3) . ?
C8A C9A 1.480(4) . ?
C8A C14A 1.511(4) . ?
C9A C11A 1.523(4) . ?
C9A H9A 0.9700 . ?
C9A H9B 0.9700 . ?
C11A C12A 1.527(4) . ?
C11A H11A 0.9700 . ?
C11A H11B 0.9700 . ?
C12A C13A 1.531(3) . ?
C12A H12A 0.9700 . ?
C12A H12B 0.9700 . ?
C13A C18A 1.533(3) . ?
C13A C17A 1.544(3) . ?
C13A C14A 1.550(3) . ?
C14A C15A 1.518(3) . ?
C14A H14A 0.9800 . ?
C15A C16A 1.514(4) . ?
C15A H15A 0.9700 . ?
C15A H15B 0.9700 . ?
C16A C20A 1.528(3) . ?
C16A H16A 0.9700 . ?
C16A H16B 0.9700 . ?
C17A C20A 1.541(3) . ?
C17A H17A 0.9800 . ?
C18A H18A 0.9600 . ?
C18A H18B 0.9600 . ?
C18A H18C 0.9600 . ?
C20A C21A 1.519(4) . ?
C20A H20A 0.9800 . ?
C21A H21A 0.9600 . ?
C21A H21B 0.9600 . ?
C21A H21C 0.9600 . ?
S1B C17B 1.845(2) . ?
O2B C8B 1.209(3) . ?
C8B C9B 1.494(4) . ?
C8B C14B 1.517(3) . ?
C9B C11B 1.532(4) . ?
C9B H9C 0.9700 . ?
C9B H9D 0.9700 . ?
C11B C12B 1.524(4) . ?
C11B H11C 0.9700 . ?
C11B H11D 0.9700 . ?
C12B C13B 1.526(3) . ?
C12B H12C 0.9700 . ?
C12B H12D 0.9700 . ?
C13B C18B 1.544(2) . ?
C13B C17B 1.549(3) . ?
C13B C14B 1.553(3) . ?
C14B C15B 1.520(4) . ?
C14B H14B 0.9800 . ?
C15B C16B 1.514(4) . ?
C15B H15C 0.9700 . ?
C15B H15D 0.9700 . ?
C16B C20B 1.529(4) . ?
C16B H16C 0.9700 . ?
C16B H16D 0.9700 . ?
C17B C20B 1.535(3) . ?
C17B H17B 0.9800 . ?
C18B H18D 0.9600 . ?
C18B H18E 0.9600 . ?
C18B H18F 0.9600 . ?
C20B C21B 1.526(4) . ?
C20B H20B 0.9800 . ?
C21B H21D 0.9600 . ?
C21B H21E 0.9600 . ?
C21B H21F 0.9600 . ?

loop_
_geom_torsion_atom_site_label_1
_geom_torsion_atom_site_label_2
_geom_torsion_atom_site_label_3
_geom_torsion_atom_site_label_4
_geom_torsion
_geom_torsion_site_symmetry_1
_geom_torsion_site_symmetry_2
_geom_torsion_site_symmetry_3
_geom_torsion_site_symmetry_4
_geom_torsion_publ_flag
O2A C8A C9A C11A 130.9(4) . . . . ?
C14A C8A C9A C11A -51.0(4) . . . . ?
C8A C9A C11A C12A 48.7(4) . . . . ?
C9A C11A C12A C13A -54.5(4) . . . . ?
C11A C12A C13A C18A -62.5(3) . . . . ?
C11A C12A C13A C17A 177.8(2) . . . . ?
C11A C12A C13A C14A 58.7(3) . . . . ?
O2A C8A C14A C15A 1.1(4) . . . . ?
C9A C8A C14A C15A -177.0(2) . . . . ?
O2A C8A C14A C13A -127.7(3) . . . . ?
C9A C8A C14A C13A 54.2(3) . . . . ?
C12A C13A C14A C8A -55.7(2) . . . . ?
C18A C13A C14A C8A 64.2(3) . . . . ?
C17A C13A C14A C8A -176.98(17) . . . . ?
C12A C13A C14A C15A 174.9(2) . . . . ?
C18A C13A C14A C15A -65.2(3) . . . . ?
C17A C13A C14A C15A 53.6(2) . . . . ?
C8A C14A C15A C16A 179.3(2) . . . . ?
C13A C14A C15A C16A -54.1(3) . . . . ?
C14A C15A C16A C20A 53.9(3) . . . . ?
C12A C13A C17A C20A -174.76(19) . . . . ?
C18A C13A C17A C20A 65.1(2) . . . . ?
C14A C13A C17A C20A -55.4(2) . . . . ?
C12A C13A C17A S1A -51.9(2) . . . . ?
C18A C13A C17A S1A -171.96(19) . . . . ?
C14A C13A C17A S1A 67.56(18) . . . . ?
S1B S1A C17A C20A -136.72(12) . . . . ?
S1B S1A C17A C13A 97.90(13) . . . . ?
C15A C16A C20A C21A 176.9(2) . . . . ?
C15A C16A C20A C17A -54.9(3) . . . . ?
C13A C17A C20A C21A -174.6(2) . . . . ?
S1A C17A C20A C21A 60.5(2) . . . . ?
C13A C17A C20A C16A 57.1(3) . . . . ?
S1A C17A C20A C16A -67.8(2) . . . . ?
O2B C8B C9B C11B 129.2(3) . . . . ?
C14B C8B C9B C11B -50.9(3) . . . . ?
C8B C9B C11B C12B 49.7(3) . . . . ?
C9B C11B C12B C13B -55.7(3) . . . . ?
C11B C12B C13B C18B -62.5(2) . . . . ?
C11B C12B C13B C17B 178.09(18) . . . . ?
C11B C12B C13B C14B 58.5(2) . . . . ?
O2B C8B C14B C15B 1.4(3) . . . . ?
C9B C8B C14B C15B -178.5(2) . . . . ?
O2B C8B C14B C13B -126.5(3) . . . . ?
C9B C8B C14B C13B 53.6(3) . . . . ?
C12B C13B C14B C8B -55.1(2) . . . . ?
C18B C13B C14B C8B 63.8(2) . . . . ?
C17B C13B C14B C8B -177.44(17) . . . . ?
C12B C13B C14B C15B 176.82(19) . . . . ?
C18B C13B C14B C15B -64.3(2) . . . . ?
C17B C13B C14B C15B 54.5(2) . . . . ?
C8B C14B C15B C16B 178.7(2) . . . . ?
C13B C14B C15B C16B -55.2(3) . . . . ?
C14B C15B C16B C20B 54.7(3) . . . . ?
C12B C13B C17B C20B -175.63(18) . . . . ?
C18B C13B C17B C20B 65.2(2) . . . . ?
C14B C13B C17B C20B -55.5(2) . . . . ?
C12B C13B C17B S1B -52.65(19) . . . . ?
C18B C13B C17B S1B -171.85(14) . . . . ?
C14B C13B C17B S1B 67.46(17) . . . . ?
S1A S1B C17B C20B -137.00(13) . . . . ?
S1A S1B C17B C13B 98.01(13) . . . . ?
C15B C16B C20B C21B 177.7(3) . . . . ?
C15B C16B C20B C17B -55.3(3) . . . . ?
C13B C17B C20B C21B -176.3(2) . . . . ?
S1B C17B C20B C21B 59.3(3) . . . . ?
C13B C17B C20B C16B 57.0(3) . . . . ?
S1B C17B C20B C16B -67.4(2) . . . . ?
